data_7216756
loop_
_publ_author_name
'Shi, Wen-Bo'
'Cui, Ai-Li'
'Kou, Hui-Zhong'

_publ_section_title
;
 Assembly of dinuclear copper(ii) secondary building units into polymeric
 complexes: crystal structures and magnetic properties
;
_journal_issue 34
_journal_name_full CrystEngComm
_journal_page_first 8027
_journal_paper_doi 10.1039/C4CE01082E
_journal_volume 16
_journal_year 2014
_chemical_formula_sum 'C21 H30 Cl Cu2 N7 O7'
_chemical_formula_weight 655.05
_chemical_name_systematic
; 
 ? 
;
_space_group_IT_number 14
_symmetry_cell_setting monoclinic
_symmetry_space_group_name_Hall '-P 2yn'
_symmetry_space_group_name_H-M 'P 1 21/n 1'
_atom_sites_solution_hydrogens geom
_atom_sites_solution_primary direct
_atom_sites_solution_secondary difmap
_audit_creation_method SHELXL-97
_cell_angle_alpha 90.00
_cell_angle_beta 110.287(2)
_cell_angle_gamma 90.00
_cell_formula_units_Z 4
_cell_length_a 9.2753(6)
_cell_length_b 22.6255(17)
_cell_length_c 13.3340(8)
_cell_measurement_reflns_used 11897
_cell_measurement_temperature 293(2)
_cell_measurement_theta_max 27.44
_cell_measurement_theta_min 3.16
_cell_volume 2624.7(3)
_computing_cell_refinement 'crystalstructure 3.6.0 (Rigaku/MSC, 2004)'
_computing_data_collection 'crystalstructure 3.6.0 (Rigaku/MSC, 2004)'
_computing_data_reduction 'Crystalstructure 2004'
_computing_molecular_graphics 'XP (Sheldrick, 1998)'
_computing_publication_material 'XP (Sheldrick, 1998)'
_computing_structure_refinement 'SHELXL-97 (Sheldrick, 1997)'
_computing_structure_solution 'SHELXS-97 (Sheldrick, 1997)'
_diffrn_ambient_temperature 293(2)
_diffrn_detector_area_resol_mean 0.77
_diffrn_measured_fraction_theta_full 0.991
_diffrn_measured_fraction_theta_max 0.991
_diffrn_measurement_device_type 'Rigaku R-AXIS RAPID IP'
_diffrn_measurement_method '\w scans'
_diffrn_radiation_monochromator graphite
_diffrn_radiation_source 'fine-focus sealed tube'
_diffrn_radiation_type MoK\a
_diffrn_radiation_wavelength 0.71073
_diffrn_reflns_av_R_equivalents 0.1512
_diffrn_reflns_av_sigmaI/netI 0.1251
_diffrn_reflns_limit_h_max 11
_diffrn_reflns_limit_h_min -12
_diffrn_reflns_limit_k_max 29
_diffrn_reflns_limit_k_min -29
_diffrn_reflns_limit_l_max 17
_diffrn_reflns_limit_l_min -17
_diffrn_reflns_number 25243
_diffrn_reflns_theta_full 27.44
_diffrn_reflns_theta_max 27.44
_diffrn_reflns_theta_min 3.15
_exptl_absorpt_coefficient_mu 1.777
_exptl_absorpt_correction_T_max 1.0000
_exptl_absorpt_correction_T_min 0.4342
_exptl_absorpt_correction_type empirical
_exptl_absorpt_process_details 'ABSCOR; Higashi, 1995'
_exptl_crystal_colour green
_exptl_crystal_density_diffrn 1.658
_exptl_crystal_density_method 'not measured'
_exptl_crystal_description block
_exptl_crystal_F_000 1344
_exptl_crystal_size_max 0.21
_exptl_crystal_size_mid 0.19
_exptl_crystal_size_min 0.14
_refine_diff_density_max 0.936
_refine_diff_density_min -1.165
_refine_diff_density_rms 0.136
_refine_ls_extinction_coef 0.0083(10)
_refine_ls_extinction_expression Fc^*^=kFc[1+0.001xFc^2^\l^3^/sin(2\q)]^-1/4^
_refine_ls_extinction_method SHELXL
_refine_ls_goodness_of_fit_ref 1.024
_refine_ls_hydrogen_treatment constr
_refine_ls_matrix_type full
_refine_ls_number_parameters 345
_refine_ls_number_reflns 5925
_refine_ls_number_restraints 12
_refine_ls_restrained_S_all 1.025
_refine_ls_R_factor_all 0.1638
_refine_ls_R_factor_gt 0.0691
_refine_ls_shift/su_max 0.000
_refine_ls_shift/su_mean 0.000
_refine_ls_structure_factor_coef Fsqd
_refine_ls_weighting_details 'calc w=1/[\s^2^(Fo^2^)+(0.0849P)^2^+1.7929P] where P=(Fo^2^+2Fc^2^)/3'
_refine_ls_weighting_scheme calc
_refine_ls_wR_factor_gt 0.1434
_refine_ls_wR_factor_ref 0.2025
_reflns_number_gt 2886
_reflns_number_total 5925
_reflns_threshold_expression >2sigma(I)
_cod_data_source_file c4ce01082e2.cif
_cod_data_source_block 2
_cod_depositor_comments 'Adding full bibliography for 7216755--7216758.cif.'
_cod_original_sg_symbol_H-M P2(1)/n
_cod_database_code 7216756

loop_
_symmetry_equiv_pos_as_xyz
'x, y, z'
'-x+1/2, y+1/2, -z+1/2'
'-x, -y, -z'
'x-1/2, -y-1/2, z-1/2'

loop_
_atom_site_label
_atom_site_type_symbol
_atom_site_fract_x
_atom_site_fract_y
_atom_site_fract_z
_atom_site_U_iso_or_equiv
_atom_site_adp_type
_atom_site_occupancy
_atom_site_site_symmetry_order
_atom_site_calc_flag
_atom_site_refinement_flags_posn
_atom_site_refinement_flags_adp
Cu1 Cu 0.55915(9) 0.05632(4) 0.82591(7) 0.0402(3) Uani 1 1 d . .
Cu2 Cu 0.83531(9) 0.11318(4) 0.96860(7) 0.0397(3) Uani 1 1 d . .
Cl1 Cl 0.3856(2) 0.16783(9) 0.60070(16) 0.0558(5) Uani 1 1 d . .
C1 C 0.8366(8) 0.0587(3) 0.7585(6) 0.0408(16) Uani 1 1 d . .
H1A H 0.9056 0.0266 0.7954 0.049 Uiso 1 1 calc R U
C2 C 0.9326(8) 0.1091(3) 0.7369(6) 0.0506(19) Uani 1 1 d . .
H2A H 0.8657 0.1423 0.7065 0.061 Uiso 1 1 calc R U
H2B H 1.0076 0.1219 0.8043 0.061 Uiso 1 1 calc R U
C3 C 1.0158(9) 0.0914(4) 0.6615(7) 0.061(2) Uani 1 1 d . .
H3A H 1.0901 0.0606 0.6944 0.074 Uiso 1 1 calc R U
H3B H 1.0710 0.1252 0.6482 0.074 Uiso 1 1 calc R U
C4 C 0.9022(10) 0.0689(4) 0.5558(6) 0.058(2) Uani 1 1 d . .
H4A H 0.8345 0.1008 0.5193 0.070 Uiso 1 1 calc R U
H4B H 0.9578 0.0555 0.5103 0.070 Uiso 1 1 calc R U
C5 C 0.8087(9) 0.0188(3) 0.5750(6) 0.0509(19) Uani 1 1 d . .
H5A H 0.8756 -0.0146 0.6039 0.061 Uiso 1 1 calc R U
H5B H 0.7330 0.0068 0.5074 0.061 Uiso 1 1 calc R U
C6 C 0.7270(8) 0.0357(3) 0.6519(5) 0.0394(16) Uani 1 1 d . .
H6A H 0.6550 0.0676 0.6185 0.047 Uiso 1 1 calc R U
C7 C 0.6158(9) -0.0685(3) 0.6210(6) 0.057(2) Uani 1 1 d . .
H7A H 0.6636 -0.0824 0.5748 0.068 Uiso 1 1 calc R U
C8 C 0.5121(10) -0.0991(4) 0.6542(7) 0.062(2) Uani 1 1 d . .
H8A H 0.4759 -0.1374 0.6355 0.074 Uiso 1 1 calc R U
C9 C 0.4740(9) -0.0613(3) 0.7205(6) 0.0515(19) Uani 1 1 d . .
H9A H 0.4059 -0.0702 0.7556 0.062 Uiso 1 1 calc R U
C10 C 0.5271(7) 0.1442(3) 0.9882(5) 0.0390(16) Uani 1 1 d . .
H10A H 0.4932 0.1135 1.0268 0.047 Uiso 1 1 calc R U
C11 C 0.3865(7) 0.1748(3) 0.9100(5) 0.0412(17) Uani 1 1 d . .
H11A H 0.4200 0.2031 0.8680 0.049 Uiso 1 1 calc R U
H11B H 0.3230 0.1455 0.8614 0.049 Uiso 1 1 calc R U
C12 C 0.2905(8) 0.2066(3) 0.9648(6) 0.054(2) Uani 1 1 d . .
H12A H 0.2053 0.2265 0.9116 0.064 Uiso 1 1 calc R U
H12B H 0.2486 0.1782 1.0018 0.064 Uiso 1 1 calc R U
C13 C 0.3868(9) 0.2512(3) 1.0435(7) 0.055(2) Uani 1 1 d . .
H13A H 0.3252 0.2695 1.0807 0.066 Uiso 1 1 calc R U
H13B H 0.4192 0.2819 1.0052 0.066 Uiso 1 1 calc R U
C14 C 0.5279(8) 0.2229(3) 1.1246(6) 0.0473(18) Uani 1 1 d . .
H14A H 0.4959 0.1954 1.1687 0.057 Uiso 1 1 calc R U
H14B H 0.5905 0.2532 1.1709 0.057 Uiso 1 1 calc R U
C15 C 0.6236(7) 0.1899(3) 1.0686(5) 0.0370(16) Uani 1 1 d . .
H15A H 0.6602 0.2192 1.0288 0.044 Uiso 1 1 calc R U
C16 C 0.8074(9) 0.1658(3) 1.2550(6) 0.0496(19) Uani 1 1 d . .
H16A H 0.7542 0.1833 1.2950 0.060 Uiso 1 1 calc R U
C17 C 0.9485(9) 0.1389(4) 1.2954(6) 0.056(2) Uani 1 1 d . .
H17A H 1.0081 0.1337 1.3670 0.068 Uiso 1 1 calc R U
C18 C 0.9829(9) 0.1216(4) 1.2086(6) 0.055(2) Uani 1 1 d . .
H18A H 1.0735 0.1027 1.2120 0.065 Uiso 1 1 calc R U
C19 C 0.7710(12) 0.2370(4) 0.8279(7) 0.083(3) Uani 1 1 d . .
H19A H 0.8055 0.2762 0.8205 0.125 Uiso 1 1 calc R U
H19B H 0.6726 0.2390 0.8366 0.125 Uiso 1 1 calc R U
H19C H 0.7622 0.2144 0.7652 0.125 Uiso 1 1 calc R U
C20 C 0.3154(7) 0.0223(3) 0.9216(6) 0.0409(17) Uani 1 1 d . .
C21 C 0.1374(8) 0.0493(3) 0.9931(6) 0.0418(17) Uani 1 1 d . .
N1 N 0.5471(6) -0.0095(2) 0.7286(5) 0.0409(14) Uani 1 1 d . .
N2 N 0.6353(6) -0.0151(2) 0.6674(4) 0.0386(13) Uani 1 1 d . .
N3 N 0.8687(6) 0.1353(3) 1.1173(5) 0.0436(14) Uani 1 1 d . .
N4 N 0.7598(6) 0.1627(2) 1.1485(4) 0.0401(14) Uani 1 1 d . .
N5 N 0.2419(7) 0.0125(3) 0.9865(5) 0.0565(18) Uani 1 1 d . U
N6 N 0.3874(7) 0.0265(3) 0.8655(5) 0.0482(15) Uani 1 1 d . .
N7 N 0.0434(6) 0.0794(3) 1.0041(5) 0.0463(15) Uani 1 1 d . .
O1 O 0.7575(5) 0.0794(2) 0.8246(3) 0.0400(11) Uani 1 1 d . .
O2 O 0.6157(5) 0.1178(2) 0.9323(4) 0.0417(12) Uani 1 1 d . .
O3 O 0.8809(6) 0.2089(2) 0.9208(5) 0.0634(15) Uani 1 1 d . .
H3 H 0.9277 0.2280 0.9776 0.095 Uiso 1 1 d R U
O4 O 0.5033(8) 0.1816(3) 0.5582(6) 0.094(2) Uani 1 1 d . .
O5 O 0.4128(7) 0.1124(3) 0.6530(5) 0.0782(19) Uani 1 1 d . U
O6 O 0.3809(9) 0.2128(3) 0.6733(5) 0.100(2) Uani 1 1 d . .
O7 O 0.2406(7) 0.1652(3) 0.5148(5) 0.089(2) Uani 1 1 d . .

loop_
_atom_site_aniso_label
_atom_site_aniso_U_11
_atom_site_aniso_U_22
_atom_site_aniso_U_33
_atom_site_aniso_U_23
_atom_site_aniso_U_13
_atom_site_aniso_U_12
Cu1 0.0408(5) 0.0406(5) 0.0455(5) -0.0094(4) 0.0231(4) -0.0035(4)
Cu2 0.0355(5) 0.0438(5) 0.0426(5) -0.0034(4) 0.0174(4) 0.0030(4)
Cl1 0.0644(12) 0.0530(12) 0.0489(11) 0.0003(9) 0.0184(10) 0.0111(10)
C1 0.045(4) 0.037(4) 0.046(4) 0.004(3) 0.022(3) 0.005(3)
C2 0.046(4) 0.056(5) 0.057(5) 0.005(4) 0.027(4) -0.012(4)
C3 0.062(5) 0.068(6) 0.070(6) 0.016(5) 0.044(5) 0.003(4)
C4 0.074(5) 0.064(6) 0.052(5) 0.005(4) 0.041(4) 0.005(4)
C5 0.062(5) 0.055(5) 0.043(4) -0.006(4) 0.027(4) 0.003(4)
C6 0.051(4) 0.040(4) 0.039(4) 0.002(3) 0.030(3) 0.006(3)
C7 0.070(5) 0.051(5) 0.057(5) -0.024(4) 0.030(4) 0.003(4)
C8 0.078(6) 0.040(5) 0.080(6) -0.016(4) 0.045(5) -0.014(4)
C9 0.057(5) 0.042(5) 0.062(5) -0.002(4) 0.030(4) -0.007(4)
C10 0.041(4) 0.038(4) 0.043(4) -0.002(3) 0.021(3) 0.004(3)
C11 0.036(3) 0.045(4) 0.044(4) -0.003(3) 0.016(3) 0.006(3)
C12 0.048(4) 0.049(5) 0.070(5) -0.001(4) 0.028(4) 0.012(4)
C13 0.055(4) 0.047(5) 0.071(5) -0.012(4) 0.030(4) 0.006(4)
C14 0.051(4) 0.045(4) 0.049(4) -0.010(4) 0.020(4) 0.006(4)
C15 0.036(3) 0.040(4) 0.039(4) -0.007(3) 0.018(3) 0.002(3)
C16 0.057(5) 0.048(5) 0.046(4) -0.006(4) 0.021(4) -0.003(4)
C17 0.067(5) 0.066(5) 0.031(4) 0.000(4) 0.009(4) -0.003(4)
C18 0.046(4) 0.064(5) 0.043(4) -0.001(4) 0.002(4) 0.002(4)
C19 0.120(8) 0.073(7) 0.067(6) 0.003(5) 0.045(6) 0.006(6)
C20 0.034(3) 0.037(4) 0.052(4) -0.001(3) 0.014(3) 0.002(3)
C21 0.044(4) 0.038(4) 0.049(4) 0.012(3) 0.023(3) 0.003(3)
N1 0.051(3) 0.033(3) 0.045(3) -0.007(3) 0.024(3) -0.007(3)
N2 0.044(3) 0.041(3) 0.039(3) -0.005(3) 0.024(3) -0.003(3)
N3 0.037(3) 0.049(4) 0.045(4) -0.002(3) 0.016(3) 0.006(3)
N4 0.042(3) 0.042(3) 0.036(3) -0.005(3) 0.013(3) -0.004(3)
N5 0.061(4) 0.059(4) 0.071(4) 0.021(3) 0.051(3) 0.018(3)
N6 0.048(3) 0.048(4) 0.051(4) -0.009(3) 0.020(3) 0.004(3)
N7 0.044(3) 0.051(4) 0.050(4) -0.007(3) 0.023(3) 0.002(3)
O1 0.043(3) 0.048(3) 0.040(3) -0.011(2) 0.028(2) -0.004(2)
O2 0.036(2) 0.052(3) 0.043(3) -0.015(2) 0.021(2) 0.001(2)
O3 0.066(3) 0.052(3) 0.068(4) -0.005(3) 0.019(3) 0.001(3)
O4 0.085(5) 0.113(6) 0.102(6) 0.000(4) 0.056(4) -0.007(4)
O5 0.091(4) 0.053(4) 0.085(4) 0.027(3) 0.024(4) 0.024(3)
O6 0.144(6) 0.077(5) 0.070(4) -0.027(4) 0.026(4) 0.035(4)
O7 0.067(4) 0.115(6) 0.060(4) -0.003(4) -0.010(3) 0.013(4)

loop_
_atom_type_symbol
_atom_type_description
_atom_type_scat_dispersion_real
_atom_type_scat_dispersion_imag
_atom_type_scat_source
C C 0.0033 0.0016 'International Tables Vol C Tables 4.2.6.8 and 6.1.1.4'
H H 0.0000 0.0000 'International Tables Vol C Tables 4.2.6.8 and 6.1.1.4'
N N 0.0061 0.0033 'International Tables Vol C Tables 4.2.6.8 and 6.1.1.4'
O O 0.0106 0.0060 'International Tables Vol C Tables 4.2.6.8 and 6.1.1.4'
Cu Cu 0.3201 1.2651 'International Tables Vol C Tables 4.2.6.8 and 6.1.1.4'
Cl Cl 0.1484 0.1585 'International Tables Vol C Tables 4.2.6.8 and 6.1.1.4'

loop_
_geom_angle_atom_site_label_1
_geom_angle_atom_site_label_2
_geom_angle_atom_site_label_3
_geom_angle
_geom_angle_site_symmetry_1
_geom_angle_site_symmetry_3
O1 Cu1 O2 78.05(18) . .
O1 Cu1 N1 92.1(2) . .
O2 Cu1 N1 168.2(2) . .
O1 Cu1 N6 165.0(2) . .
O2 Cu1 N6 95.1(2) . .
N1 Cu1 N6 93.0(2) . .
O1 Cu1 Cu2 41.88(13) . .
O2 Cu1 Cu2 41.00(13) . .
N1 Cu1 Cu2 127.35(17) . .
N6 Cu1 Cu2 126.08(18) . .
O2 Cu2 O1 77.09(18) . .
O2 Cu2 N3 91.3(2) . .
O1 Cu2 N3 165.0(2) . .
O2 Cu2 N7 160.3(2) . 1_655
O1 Cu2 N7 94.7(2) . 1_655
N3 Cu2 N7 93.3(2) . 1_655
O2 Cu2 O3 99.0(2) . .
O1 Cu2 O3 97.7(2) . .
N3 Cu2 O3 93.4(2) . .
N7 Cu2 O3 99.8(2) 1_655 .
O2 Cu2 Cu1 40.97(13) . .
O1 Cu2 Cu1 40.87(12) . .
N3 Cu2 Cu1 124.64(17) . .
N7 Cu2 Cu1 123.46(18) 1_655 .
O3 Cu2 Cu1 115.66(14) . .
O5 Cl1 O6 110.1(4) . .
O5 Cl1 O4 111.0(4) . .
O6 Cl1 O4 108.9(5) . .
O5 Cl1 O7 108.3(4) . .
O6 Cl1 O7 109.5(4) . .
O4 Cl1 O7 109.1(4) . .
O1 C1 C6 112.0(5) . .
O1 C1 C2 109.4(6) . .
C6 C1 C2 108.8(6) . .
O1 C1 H1A 108.9 . .
C6 C1 H1A 108.9 . .
C2 C1 H1A 108.9 . .
C3 C2 C1 112.9(7) . .
C3 C2 H2A 109.0 . .
C1 C2 H2A 109.0 . .
C3 C2 H2B 109.0 . .
C1 C2 H2B 109.0 . .
H2A C2 H2B 107.8 . .
C2 C3 C4 110.7(6) . .
C2 C3 H3A 109.5 . .
C4 C3 H3A 109.5 . .
C2 C3 H3B 109.5 . .
C4 C3 H3B 109.5 . .
H3A C3 H3B 108.1 . .
C5 C4 C3 110.4(6) . .
C5 C4 H4A 109.6 . .
C3 C4 H4A 109.6 . .
C5 C4 H4B 109.6 . .
C3 C4 H4B 109.6 . .
H4A C4 H4B 108.1 . .
C4 C5 C6 112.2(6) . .
C4 C5 H5A 109.2 . .
C6 C5 H5A 109.2 . .
C4 C5 H5B 109.2 . .
C6 C5 H5B 109.2 . .
H5A C5 H5B 107.9 . .
N2 C6 C5 110.1(5) . .
N2 C6 C1 111.3(5) . .
C5 C6 C1 112.8(6) . .
N2 C6 H6A 107.5 . .
C5 C6 H6A 107.5 . .
C1 C6 H6A 107.5 . .
N2 C7 C8 107.6(7) . .
N2 C7 H7A 126.2 . .
C8 C7 H7A 126.2 . .
C9 C8 C7 105.0(7) . .
C9 C8 H8A 127.5 . .
C7 C8 H8A 127.5 . .
N1 C9 C8 111.4(7) . .
N1 C9 H9A 124.3 . .
C8 C9 H9A 124.3 . .
O2 C10 C11 110.2(6) . .
O2 C10 C15 110.3(5) . .
C11 C10 C15 109.0(5) . .
O2 C10 H10A 109.1 . .
C11 C10 H10A 109.1 . .
C15 C10 H10A 109.1 . .
C12 C11 C10 113.1(6) . .
C12 C11 H11A 109.0 . .
C10 C11 H11A 109.0 . .
C12 C11 H11B 109.0 . .
C10 C11 H11B 109.0 . .
H11A C11 H11B 107.8 . .
C13 C12 C11 110.4(6) . .
C13 C12 H12A 109.6 . .
C11 C12 H12A 109.6 . .
C13 C12 H12B 109.6 . .
C11 C12 H12B 109.6 . .
H12A C12 H12B 108.1 . .
C12 C13 C14 111.8(6) . .
C12 C13 H13A 109.3 . .
C14 C13 H13A 109.3 . .
C12 C13 H13B 109.3 . .
C14 C13 H13B 109.3 . .
H13A C13 H13B 107.9 . .
C13 C14 C15 111.0(6) . .
C13 C14 H14A 109.4 . .
C15 C14 H14A 109.4 . .
C13 C14 H14B 109.4 . .
C15 C14 H14B 109.4 . .
H14A C14 H14B 108.0 . .
N4 C15 C10 111.6(5) . .
N4 C15 C14 110.3(5) . .
C10 C15 C14 111.8(5) . .
N4 C15 H15A 107.7 . .
C10 C15 H15A 107.7 . .
C14 C15 H15A 107.7 . .
N4 C16 C17 108.1(7) . .
N4 C16 H16A 125.9 . .
C17 C16 H16A 125.9 . .
C18 C17 C16 105.5(7) . .
C18 C17 H17A 127.2 . .
C16 C17 H17A 127.2 . .
N3 C18 C17 111.2(7) . .
N3 C18 H18A 124.4 . .
C17 C18 H18A 124.4 . .
O3 C19 H19A 109.5 . .
O3 C19 H19B 109.5 . .
H19A C19 H19B 109.5 . .
O3 C19 H19C 109.5 . .
H19A C19 H19C 109.5 . .
H19B C19 H19C 109.5 . .
N6 C20 N5 174.2(7) . .
N7 C21 N5 175.5(8) . .
C9 N1 N2 105.4(6) . .
C9 N1 Cu1 129.2(5) . .
N2 N1 Cu1 124.6(4) . .
C7 N2 N1 110.6(6) . .
C7 N2 C6 128.7(6) . .
N1 N2 C6 120.6(5) . .
C18 N3 N4 105.2(6) . .
C18 N3 Cu2 131.0(5) . .
N4 N3 Cu2 123.3(4) . .
C16 N4 N3 110.0(6) . .
C16 N4 C15 129.0(6) . .
N3 N4 C15 120.5(5) . .
C20 N5 C21 120.9(6) . .
C20 N6 Cu1 154.0(6) . .
C21 N7 Cu2 156.3(6) . 1_455
C1 O1 Cu1 128.6(4) . .
C1 O1 Cu2 130.5(4) . .
Cu1 O1 Cu2 97.24(19) . .
C10 O2 Cu1 129.2(4) . .
C10 O2 Cu2 130.2(4) . .
Cu1 O2 Cu2 98.04(19) . .
C19 O3 Cu2 120.0(5) . .
C19 O3 H3 121.9 . .
Cu2 O3 H3 108.3 . .

loop_
_geom_bond_atom_site_label_1
_geom_bond_atom_site_label_2
_geom_bond_distance
_geom_bond_site_symmetry_2
Cu1 O1 1.918(4) .
Cu1 O2 1.925(4) .
Cu1 N1 1.953(5) .
Cu1 N6 1.964(7) .
Cu1 Cu2 2.9081(12) .
Cu2 O2 1.927(4) .
Cu2 O1 1.957(4) .
Cu2 N3 1.962(6) .
Cu2 N7 1.975(6) 1_655
Cu2 O3 2.336(6) .
Cl1 O5 1.414(6) .
Cl1 O6 1.415(6) .
Cl1 O4 1.428(7) .
Cl1 O7 1.434(6) .
C1 O1 1.409(8) .
C1 C6 1.524(9) .
C1 C2 1.534(9) .
C1 H1A 0.9800 .
C2 C3 1.519(10) .
C2 H2A 0.9700 .
C2 H2B 0.9700 .
C3 C4 1.525(11) .
C3 H3A 0.9700 .
C3 H3B 0.9700 .
C4 C5 1.502(11) .
C4 H4A 0.9700 .
C4 H4B 0.9700 .
C5 C6 1.519(9) .
C5 H5A 0.9700 .
C5 H5B 0.9700 .
C6 N2 1.487(8) .
C6 H6A 0.9800 .
C7 N2 1.340(9) .
C7 C8 1.377(11) .
C7 H7A 0.9300 .
C8 C9 1.363(11) .
C8 H8A 0.9300 .
C9 N1 1.338(9) .
C9 H9A 0.9300 .
C10 O2 1.418(7) .
C10 C11 1.524(9) .
C10 C15 1.535(9) .
C10 H10A 0.9800 .
C11 C12 1.515(9) .
C11 H11A 0.9700 .
C11 H11B 0.9700 .
C12 C13 1.505(10) .
C12 H12A 0.9700 .
C12 H12B 0.9700 .
C13 C14 1.520(10) .
C13 H13A 0.9700 .
C13 H13B 0.9700 .
C14 C15 1.537(9) .
C14 H14A 0.9700 .
C14 H14B 0.9700 .
C15 N4 1.476(8) .
C15 H15A 0.9800 .
C16 N4 1.336(9) .
C16 C17 1.373(10) .
C16 H16A 0.9300 .
C17 C18 1.360(11) .
C17 H17A 0.9300 .
C18 N3 1.344(9) .
C18 H18A 0.9300 .
C19 O3 1.450(10) .
C19 H19A 0.9600 .
C19 H19B 0.9600 .
C19 H19C 0.9600 .
C20 N6 1.166(9) .
C20 N5 1.293(9) .
C21 N7 1.155(8) .
C21 N5 1.303(9) .
N1 N2 1.347(7) .
N3 N4 1.367(7) .
N7 Cu2 1.975(6) 1_455
O3 H3 0.8499 .

loop_
_geom_torsion_atom_site_label_1
_geom_torsion_atom_site_label_2
_geom_torsion_atom_site_label_3
_geom_torsion_atom_site_label_4
_geom_torsion
O1 C1 C2 C3 -177.1(6)
C6 C1 C2 C3 -54.6(8)
C1 C2 C3 C4 56.8(9)
C2 C3 C4 C5 -55.8(9)
C3 C4 C5 C6 55.4(9)
C4 C5 C6 N2 179.5(6)
C4 C5 C6 C1 -55.5(8)
O1 C1 C6 N2 -61.4(7)
C2 C1 C6 N2 177.5(5)
O1 C1 C6 C5 174.3(6)
C2 C1 C6 C5 53.2(8)
N2 C7 C8 C9 0.0(10)
C7 C8 C9 N1 0.6(10)
O2 C10 C11 C12 -177.2(6)
C15 C10 C11 C12 -55.9(8)
C10 C11 C12 C13 56.9(9)
C11 C12 C13 C14 -55.7(9)
C12 C13 C14 C15 55.3(9)
O2 C10 C15 N4 -60.3(7)
C11 C10 C15 N4 178.5(5)
O2 C10 C15 C14 175.7(6)
C11 C10 C15 C14 54.5(8)
C13 C14 C15 N4 -179.9(6)
C13 C14 C15 C10 -55.1(8)
N4 C16 C17 C18 1.7(9)
C16 C17 C18 N3 -1.4(10)
C8 C9 N1 N2 -0.9(9)
C8 C9 N1 Cu1 -170.6(6)
C8 C7 N2 N1 -0.6(9)
C8 C7 N2 C6 -175.5(7)
C9 N1 N2 C7 1.0(7)
Cu1 N1 N2 C7 171.3(5)
C9 N1 N2 C6 176.3(6)
Cu1 N1 N2 C6 -13.4(8)
C5 C6 N2 C7 -2.4(10)
C1 C6 N2 C7 -128.3(7)
C5 C6 N2 N1 -176.9(6)
C1 C6 N2 N1 57.3(8)
C17 C18 N3 N4 0.5(9)
C17 C18 N3 Cu2 -170.7(6)
C17 C16 N4 N3 -1.4(8)
C17 C16 N4 C15 -173.4(7)
C18 N3 N4 C16 0.6(8)
Cu2 N3 N4 C16 172.6(5)
C18 N3 N4 C15 173.3(6)
Cu2 N3 N4 C15 -14.7(8)
C10 C15 N4 C16 -128.1(7)
C14 C15 N4 C16 -3.2(10)
C10 C15 N4 N3 60.7(8)
C14 C15 N4 N3 -174.4(6)
C6 C1 O1 Cu1 26.3(8)
C2 C1 O1 Cu1 147.0(5)
C6 C1 O1 Cu2 179.7(4)
C2 C1 O1 Cu2 -59.6(7)
C11 C10 O2 Cu1 -61.7(7)
C15 C10 O2 Cu1 177.8(4)
C11 C10 O2 Cu2 140.5(5)
C15 C10 O2 Cu2 20.0(8)
